data_4514630
loop_
_publ_author_name
'Monsigny, Louis'
'Thu\'ery, Pierre'
'Berthet, Jean-Claude'
'Cantat, Thibault'

_publ_section_title
;
 Breaking C--O Bonds with Uranium: Uranyl Complexes as Selective Catalysts
 in the Hydrosilylation of Aldehydes
;
_journal_issue 10
_journal_name_full 'ACS Catalysis'
_journal_page_first 9025
_journal_paper_doi 10.1021/acscatal.9b01408
_journal_volume 9
_journal_year 2019
_chemical_formula_sum 'C29 H33 F6 N3 O11 S2 U'
_chemical_formula_weight 1015.73
_space_group_crystal_system monoclinic
_space_group_IT_number 14
_space_group_name_Hall '-P 2ybc'
_space_group_name_H-M_alt 'P 1 21/c 1'
_symmetry_space_group_name_Hall '-P 2ybc'
_symmetry_space_group_name_H-M 'P 1 21/c 1'
_atom_sites_solution_hydrogens geom
_atom_sites_solution_primary dual
_audit_creation_method SHELXL-2014
_cell_angle_alpha 90
_cell_angle_beta 102.709(4)
_cell_angle_gamma 90
_cell_formula_units_Z 4
_cell_length_a 9.2981(4)
_cell_length_b 22.0590(17)
_cell_length_c 18.3163(12)
_cell_measurement_reflns_used 114204
_cell_measurement_temperature 150(2)
_cell_measurement_theta_max 25.68
_cell_measurement_theta_min 2.83
_cell_volume 3664.8(4)
_computing_cell_refinement 'HKL2000 (Otwinowski & Minor, 1997)'
_computing_data_collection 'COLLECT (Nonius, 1998)'
_computing_data_reduction 'HKL2000 (Otwinowski & Minor, 1997)'
_computing_molecular_graphics 'SHELXTL (Sheldrick, 2008)'
_computing_publication_material 'SHELXTL (Sheldrick, 2008); PLATON (Spek, 2003)'
_computing_structure_refinement 'SHELXL (Sheldrick, 2015)'
_computing_structure_solution 'SHELXT (Sheldrick, 2015)'
_diffrn_ambient_temperature 150(2)
_diffrn_measured_fraction_theta_full 0.998
_diffrn_measured_fraction_theta_max 0.998
_diffrn_measurement_device_type 'Nonius Kappa-CCD area-detector diffractometer'
_diffrn_measurement_method 'two \f and six \w scans with 2\% steps (376 frames)'
_diffrn_radiation_monochromator graphite
_diffrn_radiation_source 'fine-focus sealed tube'
_diffrn_radiation_type MoK\a
_diffrn_radiation_wavelength 0.71073
_diffrn_reflns_av_R_equivalents 0.0330
_diffrn_reflns_av_unetI/netI 0.0446
_diffrn_reflns_Laue_measured_fraction_full 0.998
_diffrn_reflns_Laue_measured_fraction_max 0.998
_diffrn_reflns_limit_h_max 11
_diffrn_reflns_limit_h_min -11
_diffrn_reflns_limit_k_max 26
_diffrn_reflns_limit_k_min -26
_diffrn_reflns_limit_l_max 22
_diffrn_reflns_limit_l_min -22
_diffrn_reflns_number 114204
_diffrn_reflns_point_group_measured_fraction_full 0.998
_diffrn_reflns_point_group_measured_fraction_max 0.998
_diffrn_reflns_theta_full 25.242
_diffrn_reflns_theta_max 25.680
_diffrn_reflns_theta_min 2.826
_diffrn_standards_decay_% 0
_diffrn_standards_interval_time 0
_diffrn_standards_number 0
_exptl_absorpt_coefficient_mu 4.633
_exptl_absorpt_correction_T_max 0.690
_exptl_absorpt_correction_T_min 0.519
_exptl_absorpt_correction_type multi-scan
_exptl_absorpt_process_details 'SCALEPACK (Otwinowski & Minor, 1997)'
_exptl_crystal_colour 'translucent dark orange'
_exptl_crystal_density_diffrn 1.841
_exptl_crystal_description platelet
_exptl_crystal_F_000 1976
_exptl_crystal_size_max 0.20
_exptl_crystal_size_mid 0.14
_exptl_crystal_size_min 0.08
_refine_diff_density_max 2.257
_refine_diff_density_min -1.685
_refine_diff_density_rms 0.113
_refine_ls_extinction_method none
_refine_ls_goodness_of_fit_ref 1.048
_refine_ls_hydrogen_treatment constr
_refine_ls_matrix_type full
_refine_ls_number_parameters 530
_refine_ls_number_reflns 6948
_refine_ls_number_restraints 37
_refine_ls_restrained_S_all 1.062
_refine_ls_R_factor_all 0.0576
_refine_ls_R_factor_gt 0.0367
_refine_ls_shift/su_max 0.000
_refine_ls_shift/su_mean 0.000
_refine_ls_structure_factor_coef Fsqd
_refine_ls_weighting_details 'w=1/[\s^2^(Fo^2^)+(0.0391P)^2^+4.5978P] where P=(Fo^2^+2Fc^2^)/3'
_refine_ls_weighting_scheme calc
_refine_ls_wR_factor_gt 0.0820
_refine_ls_wR_factor_ref 0.0882
_reflns_Friedel_coverage 0.000
_reflns_number_gt 5265
_reflns_number_total 6948
_reflns_threshold_expression 'I > 2\s(I)'
_cod_data_source_file cs9b01408_si_002.cif
_cod_data_source_block 28
_cod_database_code 4514630
_shelx_space_group_comment
;
The symmetry employed for this shelxl refinement is uniquely defined
by the following loop, which should always be used as a source of
symmetry information in preference to the above space-group names.
They are only intended as comments.
;
_shelxl_version_number 2014-3

loop_
_space_group_symop_operation_xyz
'x, y, z'
'-x, y+1/2, -z+1/2'
'-x, -y, -z'
'x, -y-1/2, z-1/2'

loop_
_atom_site_label
_atom_site_type_symbol
_atom_site_fract_x
_atom_site_fract_y
_atom_site_fract_z
_atom_site_U_iso_or_equiv
_atom_site_adp_type
_atom_site_occupancy
_atom_site_site_symmetry_order
_atom_site_calc_flag
_atom_site_refinement_flags_posn
_atom_site_refinement_flags_adp
_atom_site_refinement_flags_occupancy
_atom_site_disorder_assembly
_atom_site_disorder_group
U1 U 0.60609(2) 0.61150(2) 0.27409(2) 0.04502(9) Uani 1 1 d . . . . .
S1A S 0.6476(2) 0.71269(9) 0.42749(10) 0.0406(7) Uani 0.750(6) 1 d . . P A 1
O8A O 0.805(2) 0.7182(9) 0.4374(10) 0.059(3) Uani 0.750(6) 1 d . . P A 1
C28A C 0.5803(9) 0.7902(3) 0.4320(4) 0.053(2) Uani 0.750(6) 1 d . . P A 1
F1A F 0.6360(8) 0.8270(3) 0.3903(4) 0.080(2) Uani 0.750(6) 1 d . . P A 1
F2A F 0.6169(7) 0.8100(3) 0.5031(3) 0.0729(17) Uani 0.750(6) 1 d . . P A 1
F3A F 0.4351(7) 0.7935(3) 0.4108(5) 0.0647(19) Uani 0.750(6) 1 d . . P A 1
S1B S 0.5423(11) 0.7264(3) 0.4118(3) 0.070(3) Uani 0.250(6) 1 d D U P A 2
O8B O 0.423(3) 0.7690(11) 0.4052(19) 0.072(5) Uani 0.250(6) 1 d D U P A 2
C28B C 0.706(2) 0.7736(10) 0.4337(11) 0.087(5) Uani 0.250(6) 1 d D U P A 2
F2B F 0.709(3) 0.8005(9) 0.4985(11) 0.095(5) Uani 0.250(6) 1 d D U P A 2
F1B F 0.710(3) 0.8145(11) 0.3817(13) 0.094(6) Uani 0.250(6) 1 d D U P A 2
F3B F 0.813(6) 0.733(3) 0.441(3) 0.11(2) Uani 0.250(6) 1 d D . P A 2
S2 S 0.48713(15) 0.45538(7) 0.20822(7) 0.0465(3) Uani 1 1 d . . . . .
O1 O 0.4722(4) 0.6336(2) 0.1963(2) 0.0619(11) Uani 1 1 d . . . . .
O2 O 0.7407(4) 0.5877(2) 0.3515(2) 0.0607(11) Uani 1 1 d . . . . .
O3 O 0.7625(5) 0.5732(2) 0.1970(2) 0.0699(12) Uani 1 1 d . . . . .
O4 O 0.7582(4) 0.68975(19) 0.2490(2) 0.0629(11) Uani 1 1 d . . . . .
O5 O 0.4191(4) 0.58625(17) 0.3401(2) 0.0512(9) Uani 1 1 d . . . . .
O6 O 0.5678(4) 0.69795(18) 0.3472(2) 0.0570(10) Uani 1 1 d D . . . .
O7 O 0.5850(5) 0.68190(18) 0.4798(2) 0.0623(11) Uani 1 1 d D . . . .
O9 O 0.5497(5) 0.5060(2) 0.2554(3) 0.0726(12) Uani 1 1 d . . . . .
O10 O 0.4332(5) 0.4676(2) 0.1317(2) 0.0753(13) Uani 1 1 d . . . . .
O11 O 0.5783(5) 0.4032(2) 0.2263(2) 0.0688(12) Uani 1 1 d . . . . .
N1 N 1.1900(5) 0.5893(2) -0.0323(3) 0.0548(12) Uani 1 1 d . . . . .
N2 N 1.2853(5) 0.7764(2) 0.1053(3) 0.0590(13) Uani 1 1 d . . . . .
N3 N 0.0220(5) 0.5746(2) 0.5854(2) 0.0478(11) Uani 1 1 d . . . . .
F4 F 0.2303(4) 0.4838(2) 0.2335(2) 0.0874(12) Uani 1 1 d . . . . .
F5 F 0.3640(4) 0.43196(19) 0.31970(18) 0.0733(11) Uani 1 1 d . . . . .
F6 F 0.2583(4) 0.38990(19) 0.2170(2) 0.0866(13) Uani 1 1 d . . . . .
C1 C 0.7507(7) 0.5708(3) 0.1307(4) 0.0650(17) Uani 1 1 d . . . . .
H1 H 0.6536 0.5668 0.1011 0.078 Uiso 1 1 calc R U . . .
C2 C 0.8672(6) 0.5735(3) 0.0914(4) 0.0541(15) Uani 1 1 d . U . . .
C3 C 0.8336(7) 0.5723(3) 0.0145(3) 0.0577(15) Uani 1 1 d . . . . .
H3 H 0.7337 0.5673 -0.0110 0.069 Uiso 1 1 calc R U . . .
C4 C 0.9369(6) 0.5780(3) -0.0256(3) 0.0526(14) Uani 1 1 d . . . . .
H4 H 0.9080 0.5777 -0.0787 0.063 Uiso 1 1 calc R U . . .
C5 C 1.0882(6) 0.5844(3) 0.0089(3) 0.0444(12) Uani 1 1 d . . . . .
C6 C 1.1271(6) 0.5844(3) 0.0880(3) 0.0521(14) Uani 1 1 d . . . . .
H6 H 1.2276 0.5875 0.1133 0.063 Uiso 1 1 calc R U . . .
C7 C 1.0175(7) 0.5798(3) 0.1285(3) 0.0594(16) Uani 1 1 d . U . . .
H7 H 1.0435 0.5809 0.1816 0.071 Uiso 1 1 calc R U . . .
C8 C 1.1486(8) 0.5951(3) -0.1142(3) 0.0699(18) Uani 1 1 d . . . . .
H8A H 1.1070 0.5567 -0.1361 0.105 Uiso 1 1 calc R U . . .
H8B H 1.2362 0.6051 -0.1334 0.105 Uiso 1 1 calc R U . . .
H8C H 1.0751 0.6273 -0.1278 0.105 Uiso 1 1 calc R U . . .
C9 C 1.3471(6) 0.5884(4) 0.0035(4) 0.0719(19) Uani 1 1 d . . . . .
H9A H 1.3741 0.6266 0.0304 0.108 Uiso 1 1 calc R U . . .
H9B H 1.4051 0.5836 -0.0348 0.108 Uiso 1 1 calc R U . . .
H9C H 1.3673 0.5545 0.0388 0.108 Uiso 1 1 calc R U . . .
C10 C 0.8899(7) 0.7066(3) 0.2755(4) 0.0624(16) Uani 1 1 d . . . . .
H10 H 0.9261 0.7042 0.3281 0.075 Uiso 1 1 calc R U . . .
C11 C 0.9836(6) 0.7280(3) 0.2329(3) 0.0552(15) Uani 1 1 d . . . . .
C12 C 0.9406(7) 0.7345(3) 0.1547(3) 0.0566(15) Uani 1 1 d . . . . .
H12 H 0.8406 0.7274 0.1307 0.068 Uiso 1 1 calc R U . . .
C13 C 1.0380(7) 0.7505(3) 0.1127(3) 0.0572(15) Uani 1 1 d . . . . .
H13 H 1.0055 0.7536 0.0599 0.069 Uiso 1 1 calc R U . . .
C14 C 1.1877(7) 0.7626(3) 0.1466(3) 0.0538(14) Uani 1 1 d . . . . .
C15 C 1.2304(7) 0.7591(3) 0.2254(4) 0.0621(16) Uani 1 1 d . . . . .
H15 H 1.3288 0.7686 0.2500 0.074 Uiso 1 1 calc R U . . .
C16 C 1.1312(7) 0.7420(3) 0.2666(3) 0.0664(18) Uani 1 1 d . . . . .
H16 H 1.1626 0.7395 0.3195 0.080 Uiso 1 1 calc R U . . .
C17 C 1.2446(8) 0.7738(3) 0.0235(4) 0.0721(19) Uani 1 1 d . . . . .
H17A H 1.2154 0.7324 0.0076 0.108 Uiso 1 1 calc R U . . .
H17B H 1.3292 0.7859 0.0030 0.108 Uiso 1 1 calc R U . . .
H17C H 1.1620 0.8014 0.0051 0.108 Uiso 1 1 calc R U . . .
C18 C 1.4397(7) 0.7883(3) 0.1396(4) 0.0716(19) Uani 1 1 d . . . . .
H18A H 1.4460 0.8185 0.1793 0.107 Uiso 1 1 calc R U . . .
H18B H 1.4899 0.8036 0.1015 0.107 Uiso 1 1 calc R U . . .
H18C H 1.4871 0.7506 0.1609 0.107 Uiso 1 1 calc R U . . .
C19 C 0.4367(6) 0.5741(2) 0.4073(3) 0.0502(14) Uani 1 1 d . . . . .
H19 H 0.5350 0.5661 0.4334 0.060 Uiso 1 1 calc R U . . .
C20 C 0.3266(6) 0.5706(2) 0.4499(3) 0.0455(13) Uani 1 1 d . . . . .
C21 C 0.3679(6) 0.5626(3) 0.5258(3) 0.0502(14) Uani 1 1 d . . . . .
H21 H 0.4695 0.5569 0.5478 0.060 Uiso 1 1 calc R U . . .
C22 C 0.2709(5) 0.5624(3) 0.5707(3) 0.0460(13) Uani 1 1 d . . . . .
H22 H 0.3050 0.5558 0.6229 0.055 Uiso 1 1 calc R U . . .
C23 C 0.1184(6) 0.5719(2) 0.5408(3) 0.0423(12) Uani 1 1 d . . . . .
C24 C 0.0726(6) 0.5792(3) 0.4616(3) 0.0486(13) Uani 1 1 d . . . . .
H24 H -0.0289 0.5845 0.4391 0.058 Uiso 1 1 calc R U . . .
C25 C 0.1760(6) 0.5786(2) 0.4180(3) 0.0486(13) Uani 1 1 d . . . . .
H25 H 0.1448 0.5837 0.3654 0.058 Uiso 1 1 calc R U . . .
C26 C 0.0680(7) 0.5651(3) 0.6657(3) 0.0652(18) Uani 1 1 d . . . . .
H26A H 0.1158 0.5255 0.6754 0.098 Uiso 1 1 calc R U . . .
H26B H -0.0185 0.5665 0.6881 0.098 Uiso 1 1 calc R U . . .
H26C H 0.1375 0.5970 0.6877 0.098 Uiso 1 1 calc R U . . .
C27 C -0.1348(6) 0.5874(3) 0.5554(4) 0.0607(16) Uani 1 1 d . . . . .
H27A H -0.1447 0.6247 0.5256 0.091 Uiso 1 1 calc R U . . .
H27B H -0.1848 0.5924 0.5968 0.091 Uiso 1 1 calc R U . . .
H27C H -0.1796 0.5536 0.5237 0.091 Uiso 1 1 calc R U . . .
C29 C 0.3262(6) 0.4386(3) 0.2461(3) 0.0527(14) Uani 1 1 d . . . . .

loop_
_atom_site_aniso_label
_atom_site_aniso_U_11
_atom_site_aniso_U_22
_atom_site_aniso_U_33
_atom_site_aniso_U_23
_atom_site_aniso_U_13
_atom_site_aniso_U_12
U1 0.04287(13) 0.05753(14) 0.03852(12) -0.00648(10) 0.01731(8) -0.00883(10)
S1A 0.0375(14) 0.0451(11) 0.0392(10) -0.0024(8) 0.0087(8) 0.0016(9)
O8A 0.052(7) 0.082(5) 0.043(5) -0.003(5) 0.011(5) 0.005(4)
C28A 0.061(5) 0.043(5) 0.053(5) 0.003(4) 0.007(4) 0.003(4)
F1A 0.098(5) 0.058(4) 0.082(4) 0.017(3) 0.017(4) -0.008(3)
F2A 0.092(4) 0.062(3) 0.056(3) -0.020(2) -0.003(3) 0.012(3)
F3A 0.065(3) 0.054(4) 0.068(4) -0.007(3) -0.001(3) 0.021(3)
S1B 0.088(7) 0.062(4) 0.065(4) -0.014(3) 0.026(4) -0.005(4)
O8B 0.080(10) 0.069(10) 0.068(9) -0.017(10) 0.018(8) 0.016(9)
C28B 0.122(10) 0.069(8) 0.066(7) -0.005(6) 0.017(8) -0.025(8)
F2B 0.135(13) 0.073(9) 0.068(9) -0.017(7) 0.005(10) -0.034(10)
F1B 0.135(13) 0.073(10) 0.071(9) 0.013(8) 0.017(10) -0.033(10)
F3B 0.051(19) 0.17(5) 0.09(2) -0.04(2) -0.008(15) 0.01(2)
S2 0.0482(8) 0.0558(8) 0.0376(7) -0.0057(6) 0.0141(6) -0.0033(6)
O1 0.055(2) 0.082(3) 0.048(2) -0.001(2) 0.0105(19) -0.010(2)
O2 0.049(2) 0.071(3) 0.063(3) 0.008(2) 0.013(2) 0.007(2)
O3 0.076(3) 0.085(3) 0.057(3) -0.008(2) 0.034(2) 0.001(2)
O4 0.057(2) 0.074(3) 0.062(3) 0.004(2) 0.024(2) -0.018(2)
O5 0.058(2) 0.057(2) 0.045(2) -0.0054(18) 0.0260(18) -0.0105(19)
O6 0.059(2) 0.059(2) 0.056(2) -0.018(2) 0.0200(19) -0.0082(19)
O7 0.079(3) 0.054(2) 0.063(3) 0.003(2) 0.034(2) -0.002(2)
O9 0.083(3) 0.066(3) 0.075(3) -0.020(2) 0.032(2) -0.016(2)
O10 0.072(3) 0.116(4) 0.039(2) 0.019(2) 0.014(2) 0.012(3)
O11 0.058(3) 0.090(3) 0.062(3) 0.005(2) 0.019(2) 0.019(2)
N1 0.047(3) 0.077(3) 0.045(3) 0.005(2) 0.022(2) 0.007(2)
N2 0.067(3) 0.060(3) 0.058(3) 0.009(3) 0.031(3) -0.005(3)
N3 0.037(2) 0.068(3) 0.041(2) 0.007(2) 0.012(2) 0.001(2)
F4 0.057(2) 0.119(3) 0.090(3) 0.020(3) 0.025(2) 0.030(2)
F5 0.058(2) 0.125(3) 0.0407(19) 0.004(2) 0.0179(16) -0.005(2)
F6 0.079(3) 0.103(3) 0.086(3) -0.030(2) 0.036(2) -0.042(2)
C1 0.058(4) 0.081(5) 0.054(4) 0.004(3) 0.010(3) 0.007(3)
C2 0.047(3) 0.054(4) 0.066(4) -0.001(3) 0.024(3) 0.006(3)
C3 0.046(3) 0.069(4) 0.058(4) 0.006(3) 0.011(3) 0.007(3)
C4 0.046(3) 0.065(4) 0.046(3) 0.005(3) 0.008(3) 0.009(3)
C5 0.043(3) 0.053(3) 0.039(3) 0.002(2) 0.013(2) 0.008(2)
C6 0.047(3) 0.065(4) 0.043(3) 0.005(3) 0.006(3) 0.003(3)
C7 0.090(5) 0.057(4) 0.037(3) 0.003(3) 0.025(3) 0.013(3)
C8 0.084(5) 0.088(5) 0.045(3) 0.007(3) 0.032(3) 0.008(4)
C9 0.048(4) 0.101(5) 0.072(4) 0.021(4) 0.025(3) 0.009(3)
C10 0.061(4) 0.076(4) 0.056(4) -0.006(3) 0.025(3) -0.019(3)
C11 0.056(4) 0.064(4) 0.049(3) -0.003(3) 0.018(3) -0.019(3)
C12 0.054(3) 0.059(4) 0.058(4) -0.005(3) 0.017(3) -0.012(3)
C13 0.068(4) 0.057(4) 0.048(3) 0.004(3) 0.015(3) -0.010(3)
C14 0.066(4) 0.047(3) 0.055(4) 0.005(3) 0.026(3) -0.006(3)
C15 0.050(3) 0.077(4) 0.062(4) 0.002(3) 0.018(3) -0.016(3)
C16 0.060(4) 0.094(5) 0.047(4) -0.003(3) 0.015(3) -0.020(3)
C17 0.090(5) 0.074(5) 0.065(4) 0.006(3) 0.043(4) -0.009(4)
C18 0.061(4) 0.074(5) 0.089(5) 0.012(4) 0.035(4) -0.006(3)
C19 0.050(3) 0.046(3) 0.056(4) -0.006(3) 0.015(3) -0.003(3)
C20 0.039(3) 0.048(3) 0.051(3) -0.001(3) 0.015(2) -0.007(2)
C21 0.041(3) 0.056(3) 0.056(4) -0.001(3) 0.014(3) -0.002(3)
C22 0.039(3) 0.059(4) 0.041(3) 0.003(3) 0.011(2) -0.001(3)
C23 0.044(3) 0.050(3) 0.035(3) 0.002(2) 0.015(2) -0.005(2)
C24 0.042(3) 0.061(4) 0.043(3) 0.007(3) 0.008(2) -0.003(3)
C25 0.066(4) 0.051(3) 0.030(3) 0.002(2) 0.013(3) -0.006(3)
C26 0.056(4) 0.105(5) 0.040(3) 0.012(3) 0.021(3) 0.004(4)
C27 0.041(3) 0.083(4) 0.063(4) 0.013(3) 0.023(3) 0.008(3)
C29 0.053(3) 0.065(4) 0.041(3) -0.001(3) 0.012(3) -0.003(3)

loop_
_atom_type_symbol
_atom_type_description
_atom_type_scat_dispersion_real
_atom_type_scat_dispersion_imag
_atom_type_scat_source
C C 0.0033 0.0016 'International Tables Vol C Tables 4.2.6.8 and 6.1.1.4'
H H 0.0000 0.0000 'International Tables Vol C Tables 4.2.6.8 and 6.1.1.4'
N N 0.0061 0.0033 'International Tables Vol C Tables 4.2.6.8 and 6.1.1.4'
O O 0.0106 0.0060 'International Tables Vol C Tables 4.2.6.8 and 6.1.1.4'
U U -9.6767 9.6646 'International Tables Vol C Tables 4.2.6.8 and 6.1.1.4'
S S 0.1246 0.1234 'International Tables Vol C Tables 4.2.6.8 and 6.1.1.4'
F F 0.0171 0.0103 'International Tables Vol C Tables 4.2.6.8 and 6.1.1.4'

loop_
_geom_angle_atom_site_label_1
_geom_angle_atom_site_label_2
_geom_angle_atom_site_label_3
_geom_angle
O1 U1 O2 178.7(2)
O1 U1 O4 89.24(17)
O2 U1 O4 91.45(17)
O1 U1 O5 90.63(17)
O2 U1 O5 89.43(17)
O4 U1 O5 143.99(14)
O1 U1 O3 91.92(18)
O2 U1 O3 87.30(18)
O4 U1 O3 70.91(15)
O5 U1 O3 145.05(15)
O1 U1 O9 93.47(19)
O2 U1 O9 85.35(18)
O4 U1 O9 144.28(15)
O5 U1 O9 71.65(14)
O3 U1 O9 73.40(15)
O1 U1 O6 93.83(17)
O2 U1 O6 87.39(17)
O4 U1 O6 72.17(14)
O5 U1 O6 71.91(13)
O3 U1 O6 142.52(15)
O9 U1 O6 142.87(14)
O7 S1A O8A 121.3(6)
O7 S1A O6 111.6(3)
O8A S1A O6 113.8(8)
O7 S1A C28A 103.0(3)
O8A S1A C28A 105.3(9)
O6 S1A C28A 98.3(3)
F1A C28A F3A 107.8(7)
F1A C28A F2A 108.5(7)
F3A C28A F2A 106.9(8)
F1A C28A S1A 111.9(6)
F3A C28A S1A 112.1(5)
F2A C28A S1A 109.4(5)
O6 S1B O8B 119.4(15)
O6 S1B O7 109.2(5)
O8B S1B O7 122.2(16)
O6 S1B C28B 98.8(8)
O8B S1B C28B 103.7(16)
O7 S1B C28B 97.4(9)
F1B C28B F3B 114(3)
F1B C28B F2B 110(2)
F3B C28B F2B 110(4)
F1B C28B S1B 112.7(17)
F3B C28B S1B 102(3)
F2B C28B S1B 107.6(14)
O10 S2 O11 116.7(3)
O10 S2 O9 117.0(3)
O11 S2 O9 110.0(3)
O10 S2 C29 106.0(3)
O11 S2 C29 104.2(3)
O9 S2 C29 100.6(3)
C1 O3 U1 133.1(5)
C10 O4 U1 135.6(4)
C19 O5 U1 127.1(4)
S1B O6 U1 153.8(4)
S1A O6 U1 127.2(2)
S2 O9 U1 151.5(3)
C5 N1 C9 120.4(5)
C5 N1 C8 121.6(5)
C9 N1 C8 118.0(5)
C14 N2 C18 121.6(5)
C14 N2 C17 121.0(5)
C18 N2 C17 117.1(5)
C23 N3 C26 121.5(4)
C23 N3 C27 121.6(4)
C26 N3 C27 116.9(5)
O3 C1 C2 126.9(6)
O3 C1 H1 116.6
C2 C1 H1 116.6
C3 C2 C7 118.0(5)
C3 C2 C1 119.3(6)
C7 C2 C1 122.6(6)
C4 C3 C2 122.2(6)
C4 C3 H3 118.9
C2 C3 H3 118.9
C3 C4 C5 121.8(5)
C3 C4 H4 119.1
C5 C4 H4 119.1
N1 C5 C6 121.6(5)
N1 C5 C4 120.8(5)
C6 C5 C4 117.5(5)
C7 C6 C5 119.6(5)
C7 C6 H6 120.2
C5 C6 H6 120.2
C6 C7 C2 120.8(5)
C6 C7 H7 119.6
C2 C7 H7 119.6
N1 C8 H8A 109.5
N1 C8 H8B 109.5
H8A C8 H8B 109.5
N1 C8 H8C 109.5
H8A C8 H8C 109.5
H8B C8 H8C 109.5
N1 C9 H9A 109.5
N1 C9 H9B 109.5
H9A C9 H9B 109.5
N1 C9 H9C 109.5
H9A C9 H9C 109.5
H9B C9 H9C 109.5
O4 C10 C11 124.2(6)
O4 C10 H10 117.9
C11 C10 H10 117.9
C10 C11 C12 122.6(5)
C10 C11 C16 120.4(6)
C12 C11 C16 117.0(5)
C13 C12 C11 121.8(6)
C13 C12 H12 119.1
C11 C12 H12 119.1
C12 C13 C14 120.9(6)
C12 C13 H13 119.5
C14 C13 H13 119.5
N2 C14 C15 121.1(6)
N2 C14 C13 121.2(5)
C15 C14 C13 117.7(5)
C16 C15 C14 120.4(6)
C16 C15 H15 119.8
C14 C15 H15 119.8
C15 C16 C11 122.0(6)
C15 C16 H16 119.0
C11 C16 H16 119.0
N2 C17 H17A 109.5
N2 C17 H17B 109.5
H17A C17 H17B 109.5
N2 C17 H17C 109.5
H17A C17 H17C 109.5
H17B C17 H17C 109.5
N2 C18 H18A 109.5
N2 C18 H18B 109.5
H18A C18 H18B 109.5
N2 C18 H18C 109.5
H18A C18 H18C 109.5
H18B C18 H18C 109.5
O5 C19 C20 127.3(5)
O5 C19 H19 116.3
C20 C19 H19 116.3
C21 C20 C25 118.0(5)
C21 C20 C19 119.3(5)
C25 C20 C19 122.6(5)
C22 C21 C20 122.9(5)
C22 C21 H21 118.5
C20 C21 H21 118.5
C21 C22 C23 120.6(5)
C21 C22 H22 119.7
C23 C22 H22 119.7
N3 C23 C22 121.1(5)
N3 C23 C24 121.6(5)
C22 C23 C24 117.3(5)
C25 C24 C23 119.8(5)
C25 C24 H24 120.1
C23 C24 H24 120.1
C24 C25 C20 121.2(5)
C24 C25 H25 119.4
C20 C25 H25 119.4
N3 C26 H26A 109.5
N3 C26 H26B 109.5
H26A C26 H26B 109.5
N3 C26 H26C 109.5
H26A C26 H26C 109.5
H26B C26 H26C 109.5
N3 C27 H27A 109.5
N3 C27 H27B 109.5
H27A C27 H27B 109.5
N3 C27 H27C 109.5
H27A C27 H27C 109.5
H27B C27 H27C 109.5
F6 C29 F4 107.7(5)
F6 C29 F5 108.8(5)
F4 C29 F5 106.1(5)
F6 C29 S2 112.2(4)
F4 C29 S2 111.1(4)
F5 C29 S2 110.7(4)

loop_
_geom_bond_atom_site_label_1
_geom_bond_atom_site_label_2
_geom_bond_distance
U1 O1 1.743(4)
U1 O2 1.753(4)
U1 O4 2.340(4)
U1 O5 2.392(4)
U1 O3 2.393(4)
U1 O9 2.394(4)
U1 O6 2.401(4)
S1A O7 1.401(4)
S1A O8A 1.443(19)
S1A O6 1.530(4)
S1A C28A 1.829(8)
C28A F1A 1.298(10)
C28A F3A 1.322(10)
C28A F2A 1.344(9)
S1B O6 1.404(6)
S1B O8B 1.435(10)
S1B O7 1.567(7)
S1B C28B 1.817(10)
C28B F1B 1.318(10)
C28B F3B 1.320(10)
C28B F2B 1.323(10)
S2 O10 1.408(4)
S2 O11 1.424(4)
S2 O9 1.452(4)
S2 C29 1.820(6)
O3 C1 1.196(7)
O4 C10 1.269(7)
O5 C19 1.235(7)
N1 C5 1.338(7)
N1 C9 1.464(7)
N1 C8 1.470(7)
N2 C14 1.338(7)
N2 C18 1.459(8)
N2 C17 1.465(8)
N3 C23 1.340(6)
N3 C26 1.454(7)
N3 C27 1.468(7)
F4 C29 1.323(7)
F5 C29 1.325(6)
F6 C29 1.300(7)
C1 C2 1.428(8)
C1 H1 0.9500
C2 C3 1.375(8)
C2 C7 1.420(8)
C3 C4 1.337(8)
C3 H3 0.9500
C4 C5 1.417(7)
C4 H4 0.9500
C5 C6 1.414(7)
C6 C7 1.390(8)
C6 H6 0.9500
C7 H7 0.9500
C8 H8A 0.9800
C8 H8B 0.9800
C8 H8C 0.9800
C9 H9A 0.9800
C9 H9B 0.9800
C9 H9C 0.9800
C10 C11 1.374(8)
C10 H10 0.9500
C11 C12 1.407(8)
C11 C16 1.409(8)
C12 C13 1.359(8)
C12 H12 0.9500
C13 C14 1.419(8)
C13 H13 0.9500
C14 C15 1.413(8)
C15 C16 1.367(8)
C15 H15 0.9500
C16 H16 0.9500
C17 H17A 0.9800
C17 H17B 0.9800
C17 H17C 0.9800
C18 H18A 0.9800
C18 H18B 0.9800
C18 H18C 0.9800
C19 C20 1.419(8)
C19 H19 0.9500
C20 C21 1.370(8)
C20 C25 1.405(7)
C21 C22 1.348(7)
C21 H21 0.9500
C22 C23 1.419(7)
C22 H22 0.9500
C23 C24 1.428(7)
C24 C25 1.379(8)
C24 H24 0.9500
C25 H25 0.9500
C26 H26A 0.9800
C26 H26B 0.9800
C26 H26C 0.9800
C27 H27A 0.9800
C27 H27B 0.9800
C27 H27C 0.9800
